data_7108526
loop_
_publ_author_name
'Mads Sorensen Vad'
'Anders Lennartson'
'Anne Nielsen'
'Jeffrey Harmer'
'John E. McGrady'
'Cathrine Frandsen'
'Steen Morup'
'Christine J. McKenzie'

_publ_section_title
;
 An aqueous non-heme Fe(IV)oxo complex with a basic group in the second
 coordination sphere
;
_journal_name_full Chem.Commun.
_journal_page_first 10880
_journal_paper_doi 10.1039/c2cc35746a
_journal_volume 48
_journal_year 2012
_chemical_absolute_configuration ad
_chemical_formula_moiety 'C22 H25 N5 O3 V, 2(Cl O4), 2(H2 O)'
_chemical_formula_sum 'C22 H29 Cl2 N5 O13 V'
_chemical_formula_weight 693.34
_space_group_IT_number 19
_symmetry_cell_setting orthorhombic
_symmetry_Int_Tables_number 19
_symmetry_space_group_name_Hall 'P 2ac 2ab'
_symmetry_space_group_name_H-M 'P 21 21 21'
_atom_sites_solution_hydrogens geom
_atom_sites_solution_primary direct
_atom_sites_solution_secondary difmap
_audit_creation_method SHELXL-97
_cell_angle_alpha 90.00
_cell_angle_beta 90.00
_cell_angle_gamma 90.00
_cell_formula_units_Z 4
_cell_length_a 13.5030(8)
_cell_length_b 14.0714(9)
_cell_length_c 14.6794(9)
_cell_measurement_reflns_used 9899
_cell_measurement_temperature 120(2)
_cell_measurement_theta_max 24.45
_cell_measurement_theta_min 2.51
_cell_volume 2789.2(3)
_computing_cell_refinement 'SAINT v.7.06a (Bruker, 2003)'
_computing_data_collection 'APEX2 v.1.0-22 (Bruker Nonius, 2004)'
_computing_data_reduction 'SAINT v.7.06a'
_computing_molecular_graphics 'ORTEP-3 (Farrugia, 1997) and PLUTON (Spek, 1990)'
_computing_publication_material 'SHELXL-97 (Sheldrick, 2008)'
_computing_structure_refinement 'SHELXL-97 (Sheldrick, 2008)'
_computing_structure_solution 'SHELXS-97 (Sheldrick, 2008)'
_diffrn_ambient_temperature 120(2)
_diffrn_measured_fraction_theta_full 0.993
_diffrn_measured_fraction_theta_max 0.993
_diffrn_measurement_device_type 'Bruker-Nonius X8APEX-II CCD'
_diffrn_measurement_method 'thin-slice \w and \f scans'
_diffrn_radiation_monochromator graphite
_diffrn_radiation_probe x-ray
_diffrn_radiation_source 'fine-focus sealed tube'
_diffrn_radiation_type MoK\a
_diffrn_radiation_wavelength 0.71073
_diffrn_reflns_av_R_equivalents 0.0540
_diffrn_reflns_av_sigmaI/netI 0.0269
_diffrn_reflns_limit_h_max 16
_diffrn_reflns_limit_h_min -16
_diffrn_reflns_limit_k_max 17
_diffrn_reflns_limit_k_min -17
_diffrn_reflns_limit_l_max 18
_diffrn_reflns_limit_l_min -18
_diffrn_reflns_number 84571
_diffrn_reflns_theta_full 25.00
_diffrn_reflns_theta_max 26.00
_diffrn_reflns_theta_min 3.55
_diffrn_standards_number 0
_exptl_absorpt_coefficient_mu 0.623
_exptl_absorpt_correction_T_max 0.9123
_exptl_absorpt_correction_T_min 0.8311
_exptl_absorpt_correction_type multi-scan
_exptl_absorpt_process_details
;
SADABS v.2.10 (Sheldrick, 2003)
Ratio of minimum to maximum apparent transmission: 0.910998
;
_exptl_crystal_colour blue
_exptl_crystal_density_diffrn 1.651
_exptl_crystal_density_method 'not measured'
_exptl_crystal_description needle
_exptl_crystal_F_000 1428
_exptl_crystal_size_max 0.15
_exptl_crystal_size_mid 0.15
_exptl_crystal_size_min 0.15
_refine_diff_density_max 0.533
_refine_diff_density_min -0.305
_refine_diff_density_rms 0.052
_refine_ls_abs_structure_details 'Flack H D (1983), Acta Cryst. A39, 876-881'
_refine_ls_abs_structure_Flack 0.351(18)
_refine_ls_extinction_method none
_refine_ls_goodness_of_fit_ref 1.025
_refine_ls_hydrogen_treatment mixed
_refine_ls_matrix_type full
_refine_ls_number_parameters 409
_refine_ls_number_reflns 5451
_refine_ls_number_restraints 4
_refine_ls_restrained_S_all 1.025
_refine_ls_R_factor_all 0.0348
_refine_ls_R_factor_gt 0.0285
_refine_ls_shift/su_max 0.000
_refine_ls_shift/su_mean 0.000
_refine_ls_structure_factor_coef Fsqd
_refine_ls_weighting_details 'calc w=1/[\s^2^(Fo^2^)+(0.0307P)^2^+1.8541P] where P=(Fo^2^+2Fc^2^)/3'
_refine_ls_weighting_scheme calc
_refine_ls_wR_factor_gt 0.0646
_refine_ls_wR_factor_ref 0.0679
_reflns_number_gt 4988
_reflns_number_total 5451
_reflns_threshold_expression >2sigma(I)
_cod_data_source_file c2cc35746a.txt
_cod_data_source_block 1b
_cod_database_code 7108526

loop_
_symmetry_equiv_pos_as_xyz
'x, y, z'
'-x+1/2, -y, z+1/2'
'-x, y+1/2, -z+1/2'
'x+1/2, -y+1/2, -z'

loop_
_atom_site_label
_atom_site_type_symbol
_atom_site_fract_x
_atom_site_fract_y
_atom_site_fract_z
_atom_site_U_iso_or_equiv
_atom_site_adp_type
_atom_site_occupancy
_atom_site_symmetry_multiplicity
_atom_site_calc_flag
_atom_site_refinement_flags
C1 C 0.49854(17) -0.12747(18) -0.03798(16) 0.0177(5) Uani 1 1 d .
H1A H 0.4729 -0.1917 -0.0238 0.021 Uiso 1 1 calc R
H1B H 0.5392 -0.1317 -0.0939 0.021 Uiso 1 1 calc R
C2 C 0.41369(17) -0.06013(18) -0.05292(15) 0.0167(5) Uani 1 1 d .
C3 C 0.32843(18) -0.0875(2) -0.09716(18) 0.0239(6) Uani 1 1 d .
H3 H 0.3200 -0.1515 -0.1163 0.029 Uiso 1 1 calc R
C4 C 0.25535(19) -0.0211(2) -0.11336(19) 0.0282(7) Uani 1 1 d .
H4 H 0.1975 -0.0380 -0.1464 0.034 Uiso 1 1 calc R
C5 C 0.26728(18) 0.0702(2) -0.08099(17) 0.0245(6) Uani 1 1 d .
H5 H 0.2167 0.1164 -0.0895 0.029 Uiso 1 1 calc R
C6 C 0.35353(17) 0.09352(19) -0.03621(16) 0.0193(6) Uani 1 1 d .
H6 H 0.3615 0.1563 -0.0135 0.023 Uiso 1 1 calc R
C7 C 0.66336(16) -0.12888(17) 0.03494(16) 0.0145(5) Uani 1 1 d .
H7A H 0.6847 -0.1345 -0.0294 0.017 Uiso 1 1 calc R
H7B H 0.6664 -0.1928 0.0630 0.017 Uiso 1 1 calc R
C8 C 0.73192(17) -0.06201(17) 0.08526(15) 0.0143(5) Uani 1 1 d .
H8A H 0.7130 -0.0597 0.1504 0.017 Uiso 1 1 calc R
H8B H 0.8007 -0.0859 0.0813 0.017 Uiso 1 1 calc R
C9 C 0.77599(17) 0.03937(18) -0.04546(15) 0.0153(5) Uani 1 1 d .
H9A H 0.8250 -0.0128 -0.0490 0.018 Uiso 1 1 calc R
H9B H 0.8123 0.1002 -0.0516 0.018 Uiso 1 1 calc R
C10 C 0.70412(17) 0.03002(16) -0.12351(16) 0.0145(5) Uani 1 1 d .
C11 C 0.77365(17) 0.10780(17) 0.10814(16) 0.0143(5) Uani 1 1 d .
H11A H 0.7402 0.1044 0.1681 0.017 Uiso 1 1 calc R
H11B H 0.7624 0.1723 0.0832 0.017 Uiso 1 1 calc R
C12 C 0.88355(17) 0.09374(17) 0.12209(16) 0.0143(5) Uani 1 1 d .
C13 C 0.95617(17) 0.13637(18) 0.07005(16) 0.0167(5) Uani 1 1 d .
H13 H 0.9384 0.1770 0.0210 0.020 Uiso 1 1 calc R
C14 C 1.05486(17) 0.11984(18) 0.08937(16) 0.0191(5) Uani 1 1 d .
H14 H 1.1050 0.1493 0.0538 0.023 Uiso 1 1 calc R
C15 C 1.08041(18) 0.06019(18) 0.16067(16) 0.0200(5) Uani 1 1 d .
H15 H 1.1479 0.0472 0.1739 0.024 Uiso 1 1 calc R
C16 C 1.00643(18) 0.02030(18) 0.21181(17) 0.0176(5) Uani 1 1 d .
H16 H 1.0226 -0.0199 0.2616 0.021 Uiso 1 1 calc R
C17 C 0.50931(18) -0.11525(18) 0.12604(16) 0.0171(5) Uani 1 1 d .
H17A H 0.5386 -0.1738 0.1520 0.020 Uiso 1 1 calc R
H17B H 0.4384 -0.1279 0.1138 0.020 Uiso 1 1 calc R
C18 C 0.51774(16) -0.03634(16) 0.19454(16) 0.0136(5) Uani 1 1 d .
C19 C 0.49804(16) -0.05193(18) 0.28596(16) 0.0164(5) Uani 1 1 d .
H19 H 0.4799 -0.1134 0.3070 0.020 Uiso 1 1 calc R
C20 C 0.50515(17) 0.02314(19) 0.34579(17) 0.0190(5) Uani 1 1 d .
H20 H 0.4915 0.0141 0.4087 0.023 Uiso 1 1 calc R
C21 C 0.53227(17) 0.11190(18) 0.31366(17) 0.0194(5) Uani 1 1 d .
H21 H 0.5389 0.1641 0.3543 0.023 Uiso 1 1 calc R
C22 C 0.54946(16) 0.12326(18) 0.22175(16) 0.0165(5) Uani 1 1 d .
H22 H 0.5673 0.1843 0.1994 0.020 Uiso 1 1 calc R
O1 O 0.61131(11) 0.03640(12) -0.10439(11) 0.0161(4) Uani 1 1 d .
O2 O 0.73654(12) 0.01841(12) -0.20118(11) 0.0180(4) Uani 1 1 d .
O3 O 0.56901(12) 0.18056(11) 0.02645(11) 0.0181(3) Uani 1 1 d .
O4 O 0.31155(13) 0.12156(12) 0.17868(13) 0.0251(4) Uani 1 1 d .
O5 O 0.31534(15) 0.25077(14) 0.27915(12) 0.0317(5) Uani 1 1 d .
O6 O 0.38804(13) 0.26429(13) 0.13393(12) 0.0245(4) Uani 1 1 d .
O7 O 0.21542(13) 0.25774(13) 0.14842(13) 0.0261(4) Uani 1 1 d .
O8 O 0.7994(2) 0.19058(14) 0.31448(15) 0.0465(6) Uani 1 1 d .
O9 O 0.69504(15) 0.31172(16) 0.26382(16) 0.0430(6) Uani 1 1 d .
O10 O 0.7968(2) 0.33392(19) 0.39312(17) 0.0672(8) Uani 1 1 d .
O11 O 0.86616(17) 0.3243(2) 0.24861(18) 0.0625(8) Uani 1 1 d .
O12 O 0.56993(17) 0.20754(17) 0.70586(15) 0.0401(5) Uani 1 1 d D
O13 O 0.5074(2) 0.12909(17) 0.54096(16) 0.0439(6) Uani 1 1 d D
Cl1 Cl 0.30805(4) 0.22313(4) 0.18528(4) 0.01671(13) Uani 1 1 d .
Cl2 Cl 0.78697(5) 0.28984(5) 0.30691(5) 0.02587(15) Uani 1 1 d .
V1 V 0.57085(3) 0.06735(3) 0.02163(3) 0.01202(9) Uani 1 1 d .
N1 N 0.56000(14) -0.09235(13) 0.03879(12) 0.0139(4) Uani 1 1 d .
N2 N 0.72671(14) 0.03647(13) 0.04537(12) 0.0124(4) Uani 1 1 d .
N3 N 0.91140(15) 0.03784(14) 0.19178(13) 0.0143(4) Uani 1 1 d .
N4 N 0.54164(13) 0.05002(14) 0.16249(12) 0.0130(4) Uani 1 1 d .
N5 N 0.42729(14) 0.02986(14) -0.02351(13) 0.0147(4) Uani 1 1 d .
H1N H 0.865(2) 0.008(2) 0.222(2) 0.025(8) Uiso 1 1 d .
H1W H 0.617(2) 0.209(3) 0.746(2) 0.054(11) Uiso 1 1 d D
H2W H 0.5107(18) 0.216(3) 0.728(3) 0.071(14) Uiso 1 1 d D
H3W H 0.4397(16) 0.123(3) 0.553(3) 0.093(16) Uiso 1 1 d D
H4W H 0.532(8) 0.150(7) 0.597(4) 0.29(5) Uiso 1 1 d D

loop_
_atom_site_aniso_label
_atom_site_aniso_U_11
_atom_site_aniso_U_22
_atom_site_aniso_U_33
_atom_site_aniso_U_23
_atom_site_aniso_U_13
_atom_site_aniso_U_12
C1 0.0160(11) 0.0206(13) 0.0166(13) -0.0039(11) -0.0024(10) -0.0018(10)
C2 0.0130(12) 0.0237(13) 0.0133(11) -0.0005(10) 0.0008(9) -0.0018(10)
C3 0.0177(13) 0.0323(15) 0.0216(13) -0.0055(11) -0.0006(10) -0.0033(11)
C4 0.0121(13) 0.0497(19) 0.0228(15) -0.0042(13) -0.0024(11) -0.0037(12)
C5 0.0140(12) 0.0387(16) 0.0209(13) 0.0030(13) -0.0005(10) 0.0068(12)
C6 0.0168(12) 0.0256(14) 0.0155(13) 0.0044(10) 0.0025(10) 0.0030(10)
C7 0.0145(11) 0.0143(12) 0.0145(12) -0.0015(10) 0.0006(9) 0.0027(9)
C8 0.0137(11) 0.0169(12) 0.0123(11) 0.0030(10) -0.0005(9) 0.0029(10)
C9 0.0126(11) 0.0218(13) 0.0116(11) 0.0015(10) 0.0009(9) -0.0010(9)
C10 0.0146(12) 0.0140(11) 0.0147(12) 0.0005(9) 0.0010(10) -0.0022(10)
C11 0.0133(11) 0.0163(12) 0.0135(12) -0.0007(10) -0.0014(9) 0.0016(9)
C12 0.0163(12) 0.0159(12) 0.0108(11) -0.0038(9) -0.0015(9) -0.0013(9)
C13 0.0191(12) 0.0185(12) 0.0125(11) -0.0022(10) -0.0014(9) -0.0042(10)
C14 0.0161(12) 0.0230(13) 0.0181(12) -0.0044(11) 0.0050(10) -0.0070(11)
C15 0.0143(12) 0.0236(13) 0.0220(12) -0.0029(11) -0.0025(10) 0.0004(11)
C16 0.0170(12) 0.0189(13) 0.0168(13) 0.0015(10) -0.0029(10) 0.0011(10)
C17 0.0171(12) 0.0188(13) 0.0153(12) 0.0014(10) 0.0019(9) -0.0038(10)
C18 0.0083(10) 0.0174(12) 0.0150(12) 0.0008(10) -0.0001(9) 0.0000(9)
C19 0.0125(11) 0.0203(13) 0.0163(12) 0.0050(10) 0.0001(9) -0.0001(10)
C20 0.0140(12) 0.0314(15) 0.0116(12) 0.0022(11) 0.0004(10) 0.0059(11)
C21 0.0157(11) 0.0247(13) 0.0178(12) -0.0066(11) -0.0033(10) 0.0065(10)
C22 0.0124(11) 0.0179(12) 0.0192(12) -0.0021(10) -0.0001(9) 0.0021(10)
O1 0.0136(8) 0.0217(9) 0.0132(8) 0.0000(7) 0.0000(7) 0.0000(7)
O2 0.0174(8) 0.0252(9) 0.0114(9) -0.0023(7) 0.0013(7) -0.0034(7)
O3 0.0192(8) 0.0182(9) 0.0167(8) 0.0023(7) 0.0019(8) 0.0026(7)
O4 0.0247(9) 0.0150(9) 0.0355(11) 0.0005(8) 0.0018(9) -0.0012(8)
O5 0.0386(11) 0.0398(12) 0.0168(9) -0.0065(9) -0.0011(8) -0.0027(10)
O6 0.0202(9) 0.0238(10) 0.0295(10) 0.0041(8) 0.0060(7) -0.0050(8)
O7 0.0160(9) 0.0260(10) 0.0362(11) 0.0001(9) -0.0074(8) 0.0008(8)
O8 0.0795(18) 0.0261(11) 0.0338(12) -0.0025(10) -0.0169(13) 0.0139(11)
O9 0.0228(10) 0.0520(14) 0.0542(14) 0.0202(11) -0.0032(10) 0.0033(10)
O10 0.096(2) 0.0581(16) 0.0480(16) -0.0313(13) -0.0103(16) 0.0082(16)
O11 0.0283(12) 0.093(2) 0.0663(18) 0.0393(16) -0.0001(12) -0.0103(13)
O12 0.0289(11) 0.0555(14) 0.0359(12) 0.0000(11) -0.0084(11) -0.0086(11)
O13 0.0611(16) 0.0363(13) 0.0343(13) -0.0005(11) 0.0095(12) -0.0018(12)
Cl1 0.0146(3) 0.0190(3) 0.0164(3) -0.0019(2) 0.0001(2) -0.0016(2)
Cl2 0.0282(3) 0.0222(3) 0.0273(3) 0.0005(3) -0.0064(3) 0.0016(3)
V1 0.01078(18) 0.0147(2) 0.01057(18) 0.00055(16) -0.00044(16) 0.00054(16)
N1 0.0125(9) 0.0187(10) 0.0104(9) -0.0029(8) -0.0010(8) 0.0002(8)
N2 0.0134(9) 0.0143(10) 0.0094(9) -0.0007(8) -0.0008(8) -0.0010(8)
N3 0.0139(10) 0.0164(10) 0.0125(10) 0.0001(8) 0.0008(8) -0.0025(8)
N4 0.0104(9) 0.0162(11) 0.0124(9) -0.0003(8) 0.0012(7) 0.0029(8)
N5 0.0125(9) 0.0196(10) 0.0120(9) 0.0009(8) 0.0025(9) 0.0006(8)

loop_
_atom_type_symbol
_atom_type_description
_atom_type_scat_dispersion_real
_atom_type_scat_dispersion_imag
_atom_type_scat_source
C C 0.0033 0.0016 'International Tables Vol C Tables 4.2.6.8 and 6.1.1.4'
H H 0.0000 0.0000 'International Tables Vol C Tables 4.2.6.8 and 6.1.1.4'
O O 0.0106 0.0060 'International Tables Vol C Tables 4.2.6.8 and 6.1.1.4'
Cl Cl 0.1484 0.1585 'International Tables Vol C Tables 4.2.6.8 and 6.1.1.4'
V V 0.3005 0.5294 'International Tables Vol C Tables 4.2.6.8 and 6.1.1.4'
N N 0.0061 0.0033 'International Tables Vol C Tables 4.2.6.8 and 6.1.1.4'

loop_
_geom_angle_atom_site_label_1
_geom_angle_atom_site_label_2
_geom_angle_atom_site_label_3
_geom_angle
N1 C1 C2 109.09(19)
N1 C1 H1A 109.9
C2 C1 H1A 109.9
N1 C1 H1B 109.9
C2 C1 H1B 109.9
H1A C1 H1B 108.3
N5 C2 C3 121.8(2)
N5 C2 C1 116.2(2)
C3 C2 C1 122.0(2)
C2 C3 C4 119.3(3)
C2 C3 H3 120.3
C4 C3 H3 120.3
C5 C4 C3 119.2(2)
C5 C4 H4 120.4
C3 C4 H4 120.4
C6 C5 C4 119.0(2)
C6 C5 H5 120.5
C4 C5 H5 120.5
N5 C6 C5 122.1(2)
N5 C6 H6 119.0
C5 C6 H6 119.0
N1 C7 C8 109.91(18)
N1 C7 H7A 109.7
C8 C7 H7A 109.7
N1 C7 H7B 109.7
C8 C7 H7B 109.7
H7A C7 H7B 108.2
N2 C8 C7 110.72(18)
N2 C8 H8A 109.5
C7 C8 H8A 109.5
N2 C8 H8B 109.5
C7 C8 H8B 109.5
H8A C8 H8B 108.1
N2 C9 C10 112.96(18)
N2 C9 H9A 109.0
C10 C9 H9A 109.0
N2 C9 H9B 109.0
C10 C9 H9B 109.0
H9A C9 H9B 107.8
O2 C10 O1 123.8(2)
O2 C10 C9 119.1(2)
O1 C10 C9 117.1(2)
N2 C11 C12 114.20(19)
N2 C11 H11A 108.7
C12 C11 H11A 108.7
N2 C11 H11B 108.7
C12 C11 H11B 108.7
H11A C11 H11B 107.6
N3 C12 C13 118.5(2)
N3 C12 C11 117.0(2)
C13 C12 C11 124.5(2)
C12 C13 C14 119.9(2)
C12 C13 H13 120.1
C14 C13 H13 120.1
C13 C14 C15 119.8(2)
C13 C14 H14 120.1
C15 C14 H14 120.1
C16 C15 C14 118.7(2)
C16 C15 H15 120.6
C14 C15 H15 120.6
N3 C16 C15 120.2(2)
N3 C16 H16 119.9
C15 C16 H16 119.9
N1 C17 C18 112.41(19)
N1 C17 H17A 109.1
C18 C17 H17A 109.1
N1 C17 H17B 109.1
C18 C17 H17B 109.1
H17A C17 H17B 107.9
N4 C18 C19 121.9(2)
N4 C18 C17 116.9(2)
C19 C18 C17 121.1(2)
C20 C19 C18 118.9(2)
C20 C19 H19 120.6
C18 C19 H19 120.6
C19 C20 C21 119.6(2)
C19 C20 H20 120.2
C21 C20 H20 120.2
C22 C21 C20 118.9(2)
C22 C21 H21 120.6
C20 C21 H21 120.6
N4 C22 C21 121.9(2)
N4 C22 H22 119.1
C21 C22 H22 119.1
C10 O1 V1 119.23(15)
H1W O12 H2W 114(4)
H3W O13 H4W 102(7)
O4 Cl1 O5 109.45(12)
O4 Cl1 O6 109.95(11)
O5 Cl1 O6 110.03(11)
O4 Cl1 O7 109.80(11)
O5 Cl1 O7 109.09(12)
O6 Cl1 O7 108.51(11)
O8 Cl2 O10 110.61(15)
O8 Cl2 O9 110.60(14)
O10 Cl2 O9 112.54(16)
O8 Cl2 O11 106.81(17)
O10 Cl2 O11 108.14(18)
O9 Cl2 O11 107.89(13)
O3 V1 O1 105.42(8)
O3 V1 N5 104.40(8)
O1 V1 N5 84.56(7)
O3 V1 N4 93.94(8)
O1 V1 N4 159.87(7)
N5 V1 N4 96.10(7)
O3 V1 N2 101.97(8)
O1 V1 N2 80.72(7)
N5 V1 N2 152.40(7)
N4 V1 N2 90.05(7)
O3 V1 N1 169.95(8)
O1 V1 N1 84.46(7)
N5 V1 N1 74.23(7)
N4 V1 N1 76.43(7)
N2 V1 N1 81.18(7)
C1 N1 C17 108.92(18)
C1 N1 C7 112.36(17)
C17 N1 C7 112.92(18)
C1 N1 V1 106.38(14)
C17 N1 V1 109.90(14)
C7 N1 V1 106.12(13)
C9 N2 C11 109.99(18)
C9 N2 C8 110.62(18)
C11 N2 C8 110.88(17)
C9 N2 V1 106.44(13)
C11 N2 V1 111.88(13)
C8 N2 V1 106.92(14)
C16 N3 C12 122.9(2)
C16 N3 H1N 118.8(19)
C12 N3 H1N 118.1(19)
C18 N4 C22 118.9(2)
C18 N4 V1 119.40(15)
C22 N4 V1 121.69(16)
C2 N5 C6 118.5(2)
C2 N5 V1 117.30(15)
C6 N5 V1 123.56(16)

loop_
_geom_bond_atom_site_label_1
_geom_bond_atom_site_label_2
_geom_bond_distance
C1 N1 1.484(3)
C1 C2 1.503(3)
C1 H1A 0.9900
C1 H1B 0.9900
C2 N5 1.350(3)
C2 C3 1.377(3)
C3 C4 1.380(4)
C3 H3 0.9500
C4 C5 1.379(4)
C4 H4 0.9500
C5 C6 1.377(3)
C5 H5 0.9500
C6 N5 1.352(3)
C6 H6 0.9500
C7 N1 1.488(3)
C7 C8 1.513(3)
C7 H7A 0.9900
C7 H7B 0.9900
C8 N2 1.506(3)
C8 H8A 0.9900
C8 H8B 0.9900
C9 N2 1.491(3)
C9 C10 1.507(3)
C9 H9A 0.9900
C9 H9B 0.9900
C10 O2 1.232(3)
C10 O1 1.287(3)
C11 N2 1.503(3)
C11 C12 1.511(3)
C11 H11A 0.9900
C11 H11B 0.9900
C12 N3 1.344(3)
C12 C13 1.380(3)
C13 C14 1.382(3)
C13 H13 0.9500
C14 C15 1.385(4)
C14 H14 0.9500
C15 C16 1.370(4)
C15 H15 0.9500
C16 N3 1.339(3)
C16 H16 0.9500
C17 N1 1.487(3)
C17 C18 1.502(3)
C17 H17A 0.9900
C17 H17B 0.9900
C18 N4 1.342(3)
C18 C19 1.386(3)
C19 C20 1.377(4)
C19 H19 0.9500
C20 C21 1.384(4)
C20 H20 0.9500
C21 C22 1.378(3)
C21 H21 0.9500
C22 N4 1.353(3)
C22 H22 0.9500
O1 V1 1.9774(17)
O3 V1 1.5947(16)
O4 Cl1 1.4333(18)
O5 Cl1 1.4352(18)
O6 Cl1 1.4389(18)
O7 Cl1 1.4473(18)
O8 Cl2 1.411(2)
O9 Cl2 1.427(2)
O10 Cl2 1.416(2)
O11 Cl2 1.453(2)
O12 H1W 0.860(18)
O12 H2W 0.872(19)
O13 H3W 0.935(19)
O13 H4W 0.94(2)
V1 N5 2.115(2)
V1 N4 2.1190(19)
V1 N2 2.1770(19)
V1 N1 2.2661(19)
N3 H1N 0.87(3)
